data_4021171
loop_
_publ_author_name
'Murray V. Baker'
'Mark J. Bosnich'
'David H. Brown'
'Lindsay T. Byrne'
'Valerie J. Hesler'
'Brian W. Skelton'
'Allan H. White'
'Charlotte C. Williams'

_publ_section_title
;
 Azolium-Linked Cyclophanes: A Comprehensive Examination
 of Conformations by ^1^H-NMR Spectroscopy and Structural Studies
;
_journal_name_full 'Journal of Organic Chemistry'
_journal_page_first 7640
_journal_page_last 7652
_journal_paper_doi 10.1021/jo049097o
_journal_volume 69
_journal_year 2004
_chemical_formula_moiety 'C22 H22 N, 2Br, C H4 O'
_chemical_formula_sum 'C23 H26 Br2 N4 O'
_chemical_formula_weight 534.33
_space_group_crystal_system triclinic
_space_group_IT_number 2
_space_group_name_Hall '-P 1'
_space_group_name_H-M_alt 'P -1'
_cell_angle_alpha 69.0560(10)
_cell_angle_beta 89.7690(10)
_cell_angle_gamma 72.9410(10)
_cell_formula_units_Z 2
_cell_length_a 8.8418(7)
_cell_length_b 11.9780(10)
_cell_length_c 12.1904(10)
_cell_measurement_temperature 300(2)
_cell_volume 1145.33(16)
_exptl_crystal_density_diffrn 1.549
_cod_original_formula_sum 'C23 H26 Br2 N4 O1'
_cod_database_code 4021171

loop_
_space_group_symop_id
_space_group_symop_operation_xyz
1 x,y,z
2 -x,-y,-z

loop_
_atom_site_label
_atom_site_fract_x
_atom_site_fract_y
_atom_site_fract_z
_atom_site_U_iso_or_equiv
_atom_site_adp_type
_atom_site_calc_flag
_atom_site_calc_attached_atom
_atom_site_occupancy
_atom_site_disorder_assembly
_atom_site_disorder_group
Br1 1.22485(4) .33010(4) .58531(4) .0688(4) Uani ? ? 1.00000 ? ?
Br2 .59524(4) .25505(4) 1.12344(3) .0602(4) Uani ? ? 1.00000 ? ?
C11 .9043(4) .0782(3) .6088(3) .042(3) Uani ? ? 1.00000 ? ?
C12 .8069(3) .1913(3) .5249(3) .041(3) Uani ? ? 1.00000 ? ?
C13 .6901(4) .1867(4) .4526(3) .053(3) Uani ? ? 1.00000 ? ?
C14 .6673(5) .0731(4) .4646(4) .063(4) Uani ? ? 1.00000 ? ?
C15 .7601(5) -.0361(4) .5483(4) .063(4) Uani ? ? 1.00000 ? ?
C16 .8788(5) -.0340(3) .6203(3) .054(4) Uani ? ? 1.00000 ? ?
C1 1.0414(4) .0718(3) .6876(3) .044(3) Uani ? ? 1.00000 ? ?
N21 .9873(3) .1084(2) .7886(2) .037(2) Uani ? ? 1.00000 ? ?
C22 1.0496(4) .1733(3) .8337(3) .041(3) Uani ? ? 1.00000 ? ?
N23 .9667(3) .1925(2) .9198(2) .039(2) Uani ? ? 1.00000 ? ?
C24 .8480(4) .1376(3) .9301(3) .044(3) Uani ? ? 1.00000 ? ?
C25 .8609(4) .0852(3) .8493(3) .043(3) Uani ? ? 1.00000 ? ?
C2 .9958(5) .2625(3) .9923(3) .051(3) Uani ? ? 1.00000 ? ?
C31 .9127(4) .4892(3) .8408(3) .043(3) Uani ? ? 1.00000 ? ?
C32 1.0294(4) .3826(3) .9198(3) .040(3) Uani ? ? 1.00000 ? ?
C33 1.1809(4) .3890(3) .9362(3) .049(3) Uani ? ? 1.00000 ? ?
C34 1.2190(5) .4970(4) .8769(4) .059(4) Uani ? ? 1.00000 ? ?
C35 1.1073(5) .5997(4) .7979(3) .061(4) Uani ? ? 1.00000 ? ?
C36 .9556(5) .5959(3) .7798(3) .055(3) Uani ? ? 1.00000 ? ?
C3 .7427(4) .4912(4) .8259(4) .056(4) Uani ? ? 1.00000 ? ?
N41 .7149(3) .4422(2) .7346(2) .041(2) Uani ? ? 1.00000 ? ?
C42 .8134(3) .4136(3) .6599(3) .037(3) Uani ? ? 1.00000 ? ?
N43 .7480(3) .3646(2) .5985(2) .036(2) Uani ? ? 1.00000 ? ?
C44 .5984(3) .3668(3) .6321(3) .045(3) Uani ? ? 1.00000 ? ?
C45 .5780(4) .4145(3) .7164(3) .052(3) Uani ? ? 1.00000 ? ?
C4 .8232(4) .3176(3) .5089(3) .042(3) Uani ? ? 1.00000 ? ?
O0 .6147(4) -.0670(3) .8603(4) .149(5) Uani ? ? 1.00000 ? ?
C0 .4947(7) .0442(6) .8145(10) .249(12) Uani ? ? 1.00000 ? ?
H13 .627(4) .260(3) .392(3) .040(8) Uiso ? ? 1.00000 ? ?
H14 .598(4) .072(3) .415(3) .065(11) Uiso ? ? 1.00000 ? ?
H15 .749(5) -.119(4) .562(3) .086(13) Uiso ? ? 1.00000 ? ?
H16 .951(4) -.109(3) .678(3) .051(9) Uiso ? ? 1.00000 ? ?
H1a 1.106(4) .135(3) .635(3) .060(10) Uiso ? ? 1.00000 ? ?
H1b 1.107(3) -.014(3) .719(2) .044(8) Uiso ? ? 1.00000 ? ?
H22 1.139(4) .205(3) .808(3) .063(10) Uiso ? ? 1.00000 ? ?
H24 .774(4) .142(3) .982(3) .051(9) Uiso ? ? 1.00000 ? ?
H25 .805(4) .037(3) .833(3) .048(9) Uiso ? ? 1.00000 ? ?
H2a 1.079(4) .205(3) 1.056(3) .066(11) Uiso ? ? 1.00000 ? ?
H2b .896(4) .279(3) 1.030(3) .055(9) Uiso ? ? 1.00000 ? ?
H33 1.258(4) .320(3) .995(3) .052(9) Uiso ? ? 1.00000 ? ?
H34 1.309(4) .499(3) .892(3) .065(12) Uiso ? ? 1.00000 ? ?
H35 1.142(5) .674(4) .762(3) .084(13) Uiso ? ? 1.00000 ? ?
H36 .874(4) .665(3) .733(3) .061(11) Uiso ? ? 1.00000 ? ?
H3a .677(4) .568(3) .803(3) .056(10) Uiso ? ? 1.00000 ? ?
H3b .701(4) .437(3) .904(3) .076(12) Uiso ? ? 1.00000 ? ?
H42 .909(4) .427(3) .651(3) .055(9) Uiso ? ? 1.00000 ? ?
H44 .525(4) .340(3) .599(3) .050(9) Uiso ? ? 1.00000 ? ?
H45 .502(4) .416(3) .768(3) .069(11) Uiso ? ? 1.00000 ? ?
H4a .774(3) .377(3) .438(3) .037(8) Uiso ? ? 1.00000 ? ?
H4b .936(3) .317(2) .510(2) .035(7) Uiso ? ? 1.00000 ? ?
H0 .59855 -.16000 .86469 .22100 Uiso ? ? 1.00000 ? ?
H0a .52962 .10932 .82304 .48300 Uiso ? ? 1.00000 ? ?
H0b .40432 .03881 .85670 .48300 Uiso ? ? 1.00000 ? ?
H0c .46464 .06530 .73309 .48300 Uiso ? ? 1.00000 ? ?

loop_
_atom_site_aniso_label
_atom_site_aniso_U_11
_atom_site_aniso_U_22
_atom_site_aniso_U_33
_atom_site_aniso_U_12
_atom_site_aniso_U_13
_atom_site_aniso_U_23
Br1 .04125(19) .0673(3) .0817(3) -.02844(18) .00117(17) -.0000(2)
Br2 .0524(2) .0700(3) .0710(3) -.02543(18) .01464(17) -.0360(2)
C11 .0475(17) .0469(18) .0413(17) -.0192(14) .0129(14) -.0234(15)
C12 .0446(16) .0504(18) .0377(16) -.0215(14) .0104(13) -.0217(15)
C13 .055(2) .063(2) .049(2) -.0231(18) .0015(17) -.0235(19)
C14 .066(2) .090(3) .061(2) -.045(2) .012(2) -.044(2)
C15 .080(3) .062(2) .069(3) -.038(2) .020(2) -.038(2)
C16 .067(2) .049(2) .055(2) -.0220(18) .0101(18) -.0259(18)
C1 .0464(17) .0416(19) .0458(19) -.0102(15) .0044(15) -.0201(16)
N21 .0386(12) .0344(13) .0358(13) -.0115(10) .0010(10) -.0112(11)
C22 .0453(17) .0371(16) .0403(17) -.0182(14) .0033(14) -.0110(14)
N23 .0476(14) .0359(13) .0364(13) -.0161(11) .0063(11) -.0133(11)
C24 .0486(18) .0470(19) .0420(18) -.0216(15) .0114(15) -.0165(15)
C25 .0426(16) .0426(17) .0452(18) -.0194(14) .0058(14) -.0143(15)
C2 .071(2) .053(2) .0390(19) -.0302(19) .0081(18) -.0183(17)
C31 .0506(18) .0444(18) .0440(18) -.0158(15) .0096(14) -.0256(15)
C32 .0509(17) .0424(17) .0368(16) -.0214(14) .0100(14) -.0209(14)
C33 .0505(19) .057(2) .048(2) -.0157(17) .0042(16) -.0273(18)
C34 .058(2) .086(3) .066(3) -.041(2) .026(2) -.051(2)
C35 .096(3) .064(2) .051(2) -.049(2) .031(2) -.032(2)
C36 .079(3) .042(2) .043(2) -.016(2) .0063(18) -.0166(16)
C3 .047(2) .064(2) .065(2) -.0074(18) .0059(18) -.040(2)
N41 .0330(12) .0427(14) .0455(14) -.0084(11) .0048(11) -.0182(12)
C42 .0311(14) .0366(16) .0419(17) -.0110(12) .0025(13) -.0122(14)
N43 .0315(11) .0360(13) .0381(13) -.0117(10) .0013(10) -.0109(11)
C44 .0318(15) .0492(19) .056(2) -.0147(14) .0011(14) -.0184(16)
C45 .0325(16) .062(2) .062(2) -.0133(15) .0118(16) -.0263(19)
C4 .0430(17) .0448(18) .0376(18) -.0168(15) .0054(14) -.0132(15)
O0 .065(2) .079(2) .257(5) -.0327(18) -.028(3) -.001(3)
C0 .068(4) .069(4) .510(17) -.019(3) -.069(6) .006(6)

loop_
_geom_bond_atom_site_label_1
_geom_bond_atom_site_label_2
_geom_bond_site_symmetry_1
_geom_bond_site_symmetry_2
_geom_bond_distance
_geom_bond_publ_flag
C11 C12 . . 1.398(3) ?
C11 C16 . . 1.384(6) ?
C11 C1 . . 1.517(5) ?
C12 C13 . . 1.386(6) ?
C12 C4 . . 1.505(5) ?
C13 C14 . . 1.390(7) ?
C13 H13 . . .94(2) ?
C14 C15 . . 1.360(5) ?
C14 H14 . . .87(4) ?
C15 C16 . . 1.382(7) ?
C15 H15 . . .98(5) ?
C16 H16 . . .96(3) ?
C1 N21 . . 1.482(5) ?
C1 H1a . . 1.10(4) ?
C1 H1b . . .96(3) ?
N21 C22 . . 1.330(5) ?
N21 C25 . . 1.379(4) ?
C22 N23 . . 1.326(4) ?
C22 H22 . . .98(4) ?
N23 C24 . . 1.376(5) ?
N23 C2 . . 1.487(6) ?
C24 C25 . . 1.333(6) ?
C24 H24 . . .91(3) ?
C25 H25 . . .93(4) ?
C2 C32 . . 1.509(5) ?
C2 H2a . . .97(3) ?
C2 H2b . . .99(3) ?
C31 C32 . . 1.406(3) ?
C31 C36 . . 1.390(5) ?
C31 C3 . . 1.507(5) ?
C32 C33 . . 1.384(5) ?
C33 C34 . . 1.376(6) ?
C33 H33 . . .95(3) ?
C34 C35 . . 1.366(5) ?
C34 H34 . . .82(4) ?
C35 C36 . . 1.377(7) ?
C35 H35 . . .98(5) ?
C36 H36 . . .92(3) ?
C3 N41 . . 1.482(6) ?
C3 H3a . . .87(3) ?
C3 H3b . . 1.08(4) ?
N41 C42 . . 1.321(4) ?
N41 C45 . . 1.384(5) ?
C42 N43 . . 1.325(5) ?
C42 H42 . . .90(4) ?
N43 C44 . . 1.379(4) ?
N43 C4 . . 1.472(5) ?
C44 C45 . . 1.332(6) ?
C44 H44 . . .95(4) ?
C45 H45 . . .92(4) ?
C4 H4a . . .91(2) ?
C4 H4b . . 1.00(3) ?
O0 C0 . . 1.362(6) ?
O0 H0 . . 1.146 ?
C0 H0a . . .957 ?
C0 H0b . . .954 ?
C0 H0c . . .949 ?

loop_
_cod_related_entry_id
_cod_related_entry_database
_cod_related_entry_code
1 ChemSpider 21155163
